data_2226050
loop_
_publ_author_name
'Kars, Mohammed'
'Roisnel, Thierry'
'Dorcet, Vincent'
'Rebbah, Allaoua'
'Otero-Di\'az, L. Carlos'

_publ_section_title
;
 I~8~Sb~10~Ge~36~
;
_journal_coeditor_code BR2144
_journal_issue 6
_journal_name_full 'Acta Crystallographica Section E'
_journal_page_first i47
_journal_paper_doi 10.1107/S1600536810017496
_journal_volume 66
_journal_year 2010
_chemical_formula_iupac 'I8 Sb10 Ge36'
_chemical_formula_structural '[Sb10 Ge36] I8'
_chemical_formula_sum 'Ge36.227 I8 Sb9.773'
_chemical_formula_weight 4834.8
_chemical_name_common 'octaiodo decantimoniate hexacontagermanide'
_chemical_name_systematic
;
octaiodide decaantimonate hexatriacontagermanide
;
_space_group_IT_number 223
_symmetry_cell_setting cubic
_symmetry_space_group_name_Hall '-P 4n 2 3'
_symmetry_space_group_name_H-M 'P m -3 n'
_cell_angle_alpha 90
_cell_angle_beta 90
_cell_angle_gamma 90
_cell_formula_units_Z 1
_cell_length_a 10.8907(2)
_cell_length_b 10.8907(2)
_cell_length_c 10.8907(2)
_cell_measurement_reflns_used 6120
_cell_measurement_temperature 150(2)
_cell_measurement_theta_max 45.27
_cell_measurement_theta_min 2.64
_cell_volume 1291.72(4)
_computing_cell_refinement 'SAINT (Bruker, 2002)'
_computing_data_collection 'SAINT (Bruker, 2002)'
_computing_data_reduction 'SAINT (Bruker, 2002)'
_computing_molecular_graphics 'DIAMOND (Brandenburg & Putz, 2009)'
_computing_publication_material 'JANA2000 (Pet\<r\'i\<cek <i>et al.</i>,  2000)'
_computing_structure_refinement 'JANA2000 (Pet\<r\'i\<cek <i>et al.</i>,  2000)'
_computing_structure_solution 'SHELXS97 Sheldrick, (2008)'
_diffrn_ambient_temperature 150(2)
_diffrn_measured_fraction_theta_full 0.998
_diffrn_measured_fraction_theta_max 0.998
_diffrn_measurement_device_type 'Bruker APEXII'
_diffrn_measurement_method 'CCD rotation images, thin slices'
_diffrn_radiation_monochromator graphite
_diffrn_radiation_source 'fine-focus sealed tube'
_diffrn_radiation_type 'Mo K\a'
_diffrn_radiation_wavelength 0.71073
_diffrn_reflns_av_R_equivalents 0.0414
_diffrn_reflns_av_sigmaI/netI 0.0132
_diffrn_reflns_limit_h_max 18
_diffrn_reflns_limit_h_min -21
_diffrn_reflns_limit_k_max 21
_diffrn_reflns_limit_k_min -21
_diffrn_reflns_limit_l_max 20
_diffrn_reflns_limit_l_min -20
_diffrn_reflns_number 27124
_diffrn_reflns_theta_full 45.26
_diffrn_reflns_theta_max 45.26
_diffrn_reflns_theta_min 2.64
_exptl_absorpt_coefficient_mu 30.494
_exptl_absorpt_correction_T_max 0.116
_exptl_absorpt_correction_T_min 0.082
_exptl_absorpt_correction_type multi-scan
_exptl_absorpt_process_details '(SADABS; Sheldrick, 2002)'
_exptl_crystal_colour black
_exptl_crystal_density_diffrn 6.21328
_exptl_crystal_description Cubic
_exptl_crystal_F_000 2082
_exptl_crystal_size_max 0.10
_exptl_crystal_size_mid 0.08
_exptl_crystal_size_min 0.07
_refine_diff_density_max 1.48
_refine_diff_density_min -2.97
_refine_ls_extinction_method none
_refine_ls_goodness_of_fit_ref 2.00
_refine_ls_number_parameters 18
_refine_ls_number_reflns 1003
_refine_ls_number_restraints 3
_refine_ls_R_factor_all 0.0418
_refine_ls_R_factor_gt 0.0371
_refine_ls_shift/su_max 0.0004
_refine_ls_shift/su_mean 0.0001
_refine_ls_structure_factor_coef F
_refine_ls_weighting_details 'w = 1/[\s^2^(F)+0.001444F^2^]'
_refine_ls_weighting_scheme sigma
_refine_ls_wR_factor_gt 0.0888
_refine_ls_wR_factor_ref 0.0914
_reflns_number_gt 900
_reflns_number_total 1003
_reflns_threshold_expression I>3\s(I)
_cod_data_source_file br2144.cif
_cod_data_source_block I
_cod_original_cell_volume 1291.72(3)
_cod_database_code 2226050
_cod_database_fobs_code 2226050

loop_
_symmetry_equiv_pos_site_id
_symmetry_equiv_pos_as_xyz
1 x,y,z
2 1/2-y,1/2+x,1/2+z
3 x,-y,-z
4 z,x,y
5 -x,-y,z
6 1/2+y,1/2+x,1/2-z
7 1/2-x,1/2+z,1/2+y
8 1/2+y,1/2-x,1/2+z
9 -x,y,-z
10 -z,-x,y
11 1/2-y,1/2-x,1/2-z
12 1/2+x,1/2-z,1/2+y
13 z,-x,-y
14 1/2+x,1/2+z,1/2-y
15 -z,x,-y
16 1/2-x,1/2-z,1/2-y
17 1/2+z,1/2-y,1/2+x
18 y,z,x
19 1/2-z,1/2+y,1/2+x
20 -y,-z,x
21 1/2+z,1/2+y,1/2-x
22 -y,z,-x
23 1/2-z,1/2-y,1/2-x
24 y,-z,-x
25 -x,-y,-z
26 1/2+y,1/2-x,1/2-z
27 -x,y,z
28 -z,-x,-y
29 x,y,-z
30 1/2-y,1/2-x,1/2+z
31 1/2+x,1/2-z,1/2-y
32 1/2-y,1/2+x,1/2-z
33 x,-y,z
34 z,x,-y
35 1/2+y,1/2+x,1/2+z
36 1/2-x,1/2+z,1/2-y
37 -z,x,y
38 1/2-x,1/2-z,1/2+y
39 z,-x,y
40 1/2+x,1/2+z,1/2+y
41 1/2-z,1/2+y,1/2-x
42 -y,-z,-x
43 1/2+z,1/2-y,1/2-x
44 y,z,-x
45 1/2-z,1/2-y,1/2+x
46 y,-z,x
47 1/2+z,1/2+y,1/2+x
48 -y,z,x

loop_
_atom_site_type_symbol
_atom_site_label
_atom_site_fract_x
_atom_site_fract_y
_atom_site_fract_z
_atom_site_U_iso_or_equiv
_atom_site_adp_type
_atom_site_calc_flag
_atom_site_refinement_flags
_atom_site_occupancy
_atom_site_disorder_assembly
_atom_site_disorder_group
I I1 0 0 0 0.00492(8) Uani d . 1 . .
I I2 0.25 0.5 0 0.00789(9) Uani d . 1 . .
Ge Ge1 0.11736(4) 0 0.30899(4) 0.00934(11) Uani d . 0.823(7) . .
Ge Ge2 0.18365(2) 0.18365(2) 0.18365(2) 0.00749(8) Uani d . 0.699(8) . .
Sb Sb3 0.25 0 0.5 0.00867(17) Uani d . 0.118(11) . .
Sb Sb1 0.117356 0 0.308994 0.00934(11) Uani d . 0.177(7) . .
Sb Sb2 0.18365 0.18365 0.18365 0.00749(8) Uani d . 0.301(8) . .
Ge Ge3 0.25 0 0.5 0.00867(17) Uani d . 0.882(11) . .

loop_
_atom_site_aniso_label
_atom_site_aniso_U_11
_atom_site_aniso_U_22
_atom_site_aniso_U_33
_atom_site_aniso_U_12
_atom_site_aniso_U_13
_atom_site_aniso_U_23
_atom_site_aniso_type_symbol
I1 0.00492(14) 0.00492(14) 0.00492(14) 0 0 0 I
I2 0.00455(18) 0.00956(15) 0.00956(15) 0 0 0 I
Ge1 0.00836(18) 0.00909(18) 0.01058(19) 0 -0.00110(11) 0 Ge
Ge2 0.00749(14) 0.00749(14) 0.00749(14) 0.00030(7) 0.00030(7) 0.00030(7) Ge
Sb3 0.0117(4) 0.0071(3) 0.0071(3) 0 0 0 Sb
Sb1 0.00836(18) 0.00909(18) 0.01058(19) 0 -0.00110(11) 0 Sb
Sb2 0.00749(14) 0.00749(14) 0.00749(14) 0.00030(7) 0.00030(7) 0.00030(7) Sb
Ge3 0.0117(4) 0.0071(3) 0.0071(3) 0 0 0 Ge

loop_
_atom_type_symbol
_atom_type_scat_dispersion_real
_atom_type_scat_dispersion_imag
_atom_type_scat_source
I -0.474 1.812 'International Tables Vol C Tables  4.2.6.8 and 6.1.1.1'
Ge 0.155 1.800 'International Tables Vol C Tables  4.2.6.8 and 6.1.1.1'
Sb -0.587 1.546 'International Tables Vol C Tables  4.2.6.8 and 6.1.1.1'

loop_
_geom_bond_atom_site_label_1
_geom_bond_atom_site_label_2
_geom_bond_site_symmetry_1
_geom_bond_site_symmetry_2
_geom_bond_distance
_geom_bond_publ_flag
I1 Ge1 . . 3.5997(4) ?
I1 Ge1 . 25_555 3.5997(4) ?
I1 Ge1 . 3_555 3.5997(4) ?
I1 Ge1 . 27_555 3.5997(4) ?
I1 Ge1 . 4_555 3.5997(4) ?
I1 Ge1 . 28_555 3.5997(4) ?
I1 Ge1 . 13_555 3.5997(4) ?
I1 Ge1 . 37_555 3.5997(4) ?
I1 Ge1 . 18_555 3.5997(4) ?
I1 Ge1 . 42_555 3.5997(4) ?
I1 Ge1 . 20_555 3.5997(4) ?
I1 Ge1 . 44_555 3.5997(4) ?
I1 Ge2 . . 3.4642(3) ?
I1 Ge2 . 25_555 3.4642(3) ?
I1 Ge2 . 3_555 3.4642(3) ?
I1 Ge2 . 27_555 3.4642(3) ?
I1 Ge2 . 5_555 3.4642(3) ?
I1 Ge2 . 29_555 3.4642(3) ?
I1 Ge2 . 9_555 3.4642(3) ?
I1 Ge2 . 33_555 3.4642(3) ?
I1 Sb1 . . 3.5997 ?
I1 Sb1 . 25_555 3.5997 ?
I1 Sb1 . 3_555 3.5997 ?
I1 Sb1 . 27_555 3.5997 ?
I1 Sb1 . 4_555 3.5997 ?
I1 Sb1 . 28_555 3.5997 ?
I1 Sb1 . 13_555 3.5997 ?
I1 Sb1 . 37_555 3.5997 ?
I1 Sb1 . 18_555 3.5997 ?
I1 Sb1 . 42_555 3.5997 ?
I1 Sb1 . 20_555 3.5997 ?
I1 Sb1 . 44_555 3.5997 ?
I1 Sb2 . . 3.4642 ?
I1 Sb2 . 25_555 3.4642 ?
I1 Sb2 . 3_555 3.4642 ?
I1 Sb2 . 27_555 3.4642 ?
I1 Sb2 . 5_555 3.4642 ?
I1 Sb2 . 29_555 3.4642 ?
I1 Sb2 . 9_555 3.4642 ?
I1 Sb2 . 33_555 3.4642 ?
I2 Ge1 . 2_554 3.6570(3) ?
I2 Ge1 . 26_555 3.6570(3) ?
I2 Ge1 . 6_555 3.6570(3) ?
I2 Ge1 . 30_554 3.6570(3) ?
I2 Ge1 . 18_555 3.6570(3) ?
I2 Ge1 . 42_565 3.6570(3) ?
I2 Ge1 . 20_565 3.6570(3) ?
I2 Ge1 . 44_555 3.6570(3) ?
I2 Sb3 . 2_554 3.8504 ?
I2 Sb3 . 26_555 3.8504 ?
I2 Sb3 . 17_454 3.8504 ?
I2 Sb3 . 41_555 3.8504 ?
I2 Sb1 . 2_554 3.657 ?
I2 Sb1 . 26_555 3.657 ?
I2 Sb1 . 6_555 3.657 ?
I2 Sb1 . 30_554 3.657 ?
I2 Sb1 . 18_555 3.657 ?
I2 Sb1 . 42_565 3.657 ?
I2 Sb1 . 20_565 3.657 ?
I2 Sb1 . 44_555 3.657 ?
I2 Ge3 . 2_554 3.8504 ?
I2 Ge3 . 26_555 3.8504 ?
I2 Ge3 . 17_454 3.8504 ?
I2 Ge3 . 41_555 3.8504 ?
Ge1 Ge1 . 27_555 2.5562(6) ?
Ge1 Ge2 . . 2.5269(4) ?
Ge1 Ge2 . 33_555 2.5269(4) ?
Ge1 Sb3 . . 2.5326(4) ?
Ge1 Sb1 . 27_555 2.5562(4) ?
Ge1 Sb2 . . 2.5269(3) ?
Ge1 Sb2 . 33_555 2.5269(3) ?
Ge1 Ge3 . . 2.5326(4) ?
Ge2 Ge2 . 11_555 2.5032(4) ?
Ge2 Sb1 . . 2.5269(3) ?
Ge2 Sb1 . 4_555 2.5269(3) ?
Ge2 Sb1 . 18_555 2.5269(3) ?
Ge2 Sb2 . 11_555 2.5032(3) ?
Sb3 Sb1 . . 2.5326 ?
Sb3 Sb1 . 3_556 2.5326 ?
Sb3 Sb1 . 7_545 2.5326 ?
Sb3 Sb1 . 38_555 2.5326 ?
Sb1 Sb1 . 27_555 2.5562 ?
Sb1 Sb2 . . 2.5269 ?
Sb1 Sb2 . 33_555 2.5269 ?
Sb1 Ge3 . . 2.5326 ?
Sb2 Sb2 . 11_555 2.5032 ?
